data_1558467
loop_
_publ_author_name
'Jin, Shengfei'
'Dang, Hang T.'
'Haug, Graham C.'
'Nguyen, Viet D.'
'Arman, Hadi'
'Larionov, Oleg V.'

_publ_section_title
;
 Deoxygenative \a-Alkylation and \a-Arylation of 1,2-Dicarbonyls
;
_journal_name_full 'Chemical Science'
_journal_paper_doi 10.1039/D0SC03118F
_journal_year 2020
_chemical_absolute_configuration unk
_chemical_formula_moiety 'C16 H16 O2'
_chemical_formula_sum 'C16 H16 O2'
_chemical_formula_weight 240.29
_space_group_crystal_system monoclinic
_space_group_IT_number 4
_space_group_name_Hall 'P 2yb'
_space_group_name_H-M_alt 'P 1 21 1'
_atom_sites_solution_hydrogens geom
_atom_sites_solution_primary dual
_audit_creation_date 2020-01-28
_audit_creation_method
;
Olex2 1.2
(compiled 2018.05.29 svn.r3508 for OlexSys, GUI svn.r5506)
;
_audit_update_record
;
2020-03-08 deposited with the CCDC.	2020-07-01 downloaded from the CCDC.
;
_cell_angle_alpha 90
_cell_angle_beta 90.910(3)
_cell_angle_gamma 90
_cell_formula_units_Z 2
_cell_length_a 7.1570(2)
_cell_length_b 7.4823(2)
_cell_length_c 11.6050(4)
_cell_measurement_reflns_used 5666
_cell_measurement_temperature 98(2)
_cell_measurement_theta_max 27.0040
_cell_measurement_theta_min 2.7940
_cell_volume 621.38(3)
_computing_cell_refinement 'CrysAlisPro 1.171.40.59a (Rigaku OD, 2019)'
_computing_data_collection 'CrysAlisPro 1.171.40.59a (Rigaku OD, 2019)'
_computing_data_reduction 'CrysAlisPro 1.171.40.59a (Rigaku OD, 2019)'
_computing_molecular_graphics 'Olex2 (Dolomanov et al., 2009)'
_computing_publication_material 'Olex2 (Dolomanov et al., 2009)'
_computing_structure_refinement 'ShelXL (Sheldrick, 2015)'
_computing_structure_solution 'ShelXT (Sheldrick, 2015)'
_diffrn_ambient_temperature 98(2)
_diffrn_detector 'CCD plate'
_diffrn_measured_fraction_theta_full 0.999
_diffrn_measured_fraction_theta_max 0.999
_diffrn_measurement_details
;
List of Runs (angles in degrees, time in seconds):

  # Type    Start    End  Width  t~exp~   \w     \q     \k     \f   Frames
#--------------------------------------------------------------------------
  1  \w    -96.00  34.00   1.00   15.00    --   -7.50 -17.00 101.00  130
  2  \w    -49.00  81.00   1.00   15.00    --   -7.50  17.00 -90.00  130
  3  \w    -32.00  81.00   1.00   15.00    --   -7.50  38.00-180.00  113
  4  \w    -96.00  17.00   1.00   15.00    --   -7.50 -38.00 -30.00  113
  5  \w    -26.00  31.00   1.00   15.00    --    4.20  57.00 -60.00   57
  6  \w    -37.00  81.00   1.00   15.00    --   -7.50  57.00  60.00  118
;
_diffrn_measurement_device 'four-circle diffractometer'
_diffrn_measurement_device_type 'XtaLAB AFC12 (RCD3): Kappa single'
_diffrn_measurement_method '\w scans'
_diffrn_orient_matrix_type 'CrysAlisPro convention (1999,Acta A55,543-557)'
_diffrn_orient_matrix_UB_11 -0.0650784000
_diffrn_orient_matrix_UB_12 -0.0217834000
_diffrn_orient_matrix_UB_13 0.0432924000
_diffrn_orient_matrix_UB_21 -0.0728149000
_diffrn_orient_matrix_UB_22 -0.0019871000
_diffrn_orient_matrix_UB_23 -0.0421272000
_diffrn_orient_matrix_UB_31 0.0169812000
_diffrn_orient_matrix_UB_32 -0.0922524000
_diffrn_orient_matrix_UB_33 -0.0092817000
_diffrn_radiation_monochromator mirror
_diffrn_radiation_probe x-ray
_diffrn_radiation_type MoK\a
_diffrn_radiation_wavelength 0.71073
_diffrn_reflns_av_R_equivalents 0.0298
_diffrn_reflns_av_unetI/netI 0.0237
_diffrn_reflns_Laue_measured_fraction_full 0.999
_diffrn_reflns_Laue_measured_fraction_max 0.999
_diffrn_reflns_limit_h_max 8
_diffrn_reflns_limit_h_min -8
_diffrn_reflns_limit_k_max 9
_diffrn_reflns_limit_k_min -9
_diffrn_reflns_limit_l_max 14
_diffrn_reflns_limit_l_min -14
_diffrn_reflns_number 12259
_diffrn_reflns_point_group_measured_fraction_full 0.996
_diffrn_reflns_point_group_measured_fraction_max 0.993
_diffrn_reflns_theta_full 25.242
_diffrn_reflns_theta_max 25.986
_diffrn_reflns_theta_min 2.846
_diffrn_source 'Rotating-anode X-ray tube'
_diffrn_source_type 'Rigaku (Mo) X-ray Source'
_exptl_absorpt_coefficient_mu 0.083
_exptl_absorpt_correction_T_max 1.00000
_exptl_absorpt_correction_T_min 0.98773
_exptl_absorpt_correction_type multi-scan
_exptl_absorpt_process_details
;
CrysAlisPro 1.171.40.59a (Rigaku Oxford Diffraction, 2019)
Empirical absorption correction using spherical harmonics,
 implemented in SCALE3 ABSPACK scaling algorithm.
;
_exptl_crystal_colour 'clear colourless'
_exptl_crystal_colour_lustre clear
_exptl_crystal_colour_primary colourless
_exptl_crystal_density_diffrn 1.284
_exptl_crystal_description plate
_exptl_crystal_F_000 256
_exptl_crystal_size_max 0.23
_exptl_crystal_size_mid 0.17
_exptl_crystal_size_min 0.07
_refine_diff_density_max 0.251
_refine_diff_density_min -0.163
_refine_diff_density_rms 0.037
_refine_ls_abs_structure_details
;

;
_refine_ls_extinction_method none
_refine_ls_goodness_of_fit_ref 1.037
_refine_ls_hydrogen_treatment constr
_refine_ls_matrix_type full
_refine_ls_number_parameters 165
_refine_ls_number_reflns 2413
_refine_ls_number_restraints 1
_refine_ls_restrained_S_all 1.037
_refine_ls_R_factor_all 0.0392
_refine_ls_R_factor_gt 0.0371
_refine_ls_shift/su_max 0.000
_refine_ls_shift/su_mean 0.000
_refine_ls_structure_factor_coef Fsqd
_refine_ls_weighting_details 'w=1/[\s^2^(Fo^2^)+(0.0500P)^2^+0.1500P] where P=(Fo^2^+2Fc^2^)/3'
_refine_ls_weighting_scheme calc
_refine_ls_wR_factor_gt 0.0902
_refine_ls_wR_factor_ref 0.0918
_reflns_Friedel_coverage 0.839
_reflns_Friedel_fraction_full 0.992
_reflns_Friedel_fraction_max 0.985
_reflns_number_gt 2315
_reflns_number_total 2413
_reflns_threshold_expression 'I > 2\s(I)'
_cod_data_source_file d0sc03118f2.cif
_cod_data_source_block cd1947
_cod_database_code 1558467
_shelx_shelxl_version_number 2016/6
_chemical_oxdiff_formula C20H20O2N1
_chemical_oxdiff_usercomment 'Phenyl Ga-51-3'
_shelx_space_group_comment
;
The symmetry employed for this shelxl refinement is uniquely defined
by the following loop, which should always be used as a source of
symmetry information in preference to the above space-group names.
They are only intended as comments.
;
_shelx_estimated_absorpt_t_max 0.994
_shelx_estimated_absorpt_t_min 0.981
_reflns_odcompleteness_completeness 99.93
_reflns_odcompleteness_iscentric 1
_reflns_odcompleteness_theta 26.32
_olex2_refinement_description
;
1. Fixed Uiso
 At 1.2 times of:
  All C(H) groups, All C(H,H) groups
 At 1.5 times of:
  All C(H,H,H) groups, All O(H) groups
2.a Ternary CH refined with riding coordinates:
 C13(H13)
2.b Secondary CH2 refined with riding coordinates:
 C15(H15A,H15B)
2.c Aromatic/amide H refined with riding coordinates:
 C5(H5), C3(H3), C2(H2), C8(H8), C9(H9), C6(H6), C12(H12), C10(H10), C11(H11)
2.d Idealised Me refined as rotating group:
 C16(H16A,H16B,H16C)
2.e Idealised tetrahedral OH refined as rotating group:
 O1(H1)
;
_olex2_exptl_crystal_mounting_method 'nylon loop'
_olex2_submission_special_instructions 'No special instructions were received'
_oxdiff_exptl_absorpt_empirical_details
;
Empirical correction (ABSPACK) includes:
- Absorption correction using spherical harmonics
- Frame scaling
;
_oxdiff_exptl_absorpt_empirical_full_max 1.047
_oxdiff_exptl_absorpt_empirical_full_min 0.972

loop_
_space_group_symop_operation_xyz
'x, y, z'
'-x, y+1/2, -z'

loop_
_atom_site_label
_atom_site_type_symbol
_atom_site_fract_x
_atom_site_fract_y
_atom_site_fract_z
_atom_site_U_iso_or_equiv
_atom_site_adp_type
_atom_site_occupancy
_atom_site_site_symmetry_order
_atom_site_calc_flag
_atom_site_refinement_flags_posn
_atom_site_refinement_flags_adp
_atom_site_refinement_flags_occupancy
_atom_site_disorder_assembly
_atom_site_disorder_group
O1 O 0.4405(2) 0.2933(2) 0.12904(14) 0.0271(4) Uani 1 1 d . . . . .
H1 H 0.474667 0.224334 0.076287 0.041 Uiso 1 1 calc GR . . . .
O2 O 0.4926(3) 0.4997(2) -0.00512(16) 0.0278(4) Uani 1 1 d . . . . .
C5 C 0.7676(3) 0.7075(3) 0.38289(19) 0.0198(5) Uani 1 1 d . . . . .
H5 H 0.873456 0.784199 0.382620 0.024 Uiso 1 1 calc R . . . .
C4 C 0.7357(3) 0.6000(3) 0.47954(19) 0.0171(5) Uani 1 1 d . . . . .
C3 C 0.5766(3) 0.4911(3) 0.4765(2) 0.0207(5) Uani 1 1 d . . . . .
H3 H 0.550361 0.417226 0.540818 0.025 Uiso 1 1 calc R . . . .
C7 C 0.8627(3) 0.6027(3) 0.5824(2) 0.0183(5) Uani 1 1 d . . . . .
C2 C 0.4564(3) 0.4891(3) 0.3813(2) 0.0225(5) Uani 1 1 d . . . . .
H2 H 0.348876 0.414655 0.381946 0.027 Uiso 1 1 calc R . . . .
C1 C 0.4909(3) 0.5944(3) 0.28494(19) 0.0198(5) Uani 1 1 d . . . . .
C14 C 0.4398(3) 0.4598(3) 0.0907(2) 0.0205(5) Uani 1 1 d . . . . .
C8 C 0.8003(3) 0.5484(3) 0.6906(2) 0.0207(5) Uani 1 1 d . . . . .
H8 H 0.675025 0.508830 0.698235 0.025 Uiso 1 1 calc R . . . .
C9 C 0.9175(3) 0.5511(3) 0.7868(2) 0.0241(5) Uani 1 1 d . . . . .
H9 H 0.872443 0.512348 0.859163 0.029 Uiso 1 1 calc R . . . .
C6 C 0.6484(3) 0.7044(3) 0.2879(2) 0.0206(5) Uani 1 1 d . . . . .
H6 H 0.674140 0.778492 0.223594 0.025 Uiso 1 1 calc R . . . .
C15 C 0.1598(3) 0.5517(3) 0.2028(2) 0.0230(5) Uani 1 1 d . . . . .
H15A H 0.151433 0.431857 0.238537 0.028 Uiso 1 1 calc R . . . .
H15B H 0.113050 0.640016 0.258971 0.028 Uiso 1 1 calc R . . . .
C12 C 1.0483(3) 0.6612(3) 0.5749(2) 0.0223(5) Uani 1 1 d . . . . .
H12 H 1.094783 0.698571 0.502510 0.027 Uiso 1 1 calc R . . . .
C13 C 0.3660(3) 0.5931(3) 0.1774(2) 0.0218(5) Uani 1 1 d . . . . .
H13 H 0.371525 0.714554 0.141766 0.026 Uiso 1 1 calc R . . . .
C10 C 1.1003(4) 0.6101(3) 0.7777(2) 0.0243(5) Uani 1 1 d . . . . .
H10 H 1.180544 0.612654 0.843732 0.029 Uiso 1 1 calc R . . . .
C11 C 1.1651(3) 0.6654(3) 0.6715(2) 0.0256(6) Uani 1 1 d . . . . .
H11 H 1.290105 0.706436 0.664866 0.031 Uiso 1 1 calc R . . . .
C16 C 0.0354(3) 0.5564(4) 0.0950(2) 0.0281(6) Uani 1 1 d . . . . .
H16A H 0.076813 0.464808 0.040670 0.042 Uiso 1 1 calc GR . . . .
H16B H 0.043727 0.674385 0.058833 0.042 Uiso 1 1 calc GR . . . .
H16C H -0.094334 0.532859 0.116153 0.042 Uiso 1 1 calc GR . . . .

loop_
_atom_site_aniso_label
_atom_site_aniso_U_11
_atom_site_aniso_U_22
_atom_site_aniso_U_33
_atom_site_aniso_U_23
_atom_site_aniso_U_13
_atom_site_aniso_U_12
O1 0.0370(10) 0.0225(9) 0.0221(9) -0.0005(7) 0.0063(7) 0.0000(8)
O2 0.0366(9) 0.0278(10) 0.0191(9) 0.0030(7) 0.0049(7) -0.0003(8)
C5 0.0191(11) 0.0197(12) 0.0208(12) -0.0022(9) 0.0031(9) -0.0013(9)
C4 0.0179(11) 0.0158(11) 0.0178(11) -0.0032(9) 0.0001(9) 0.0032(9)
C3 0.0225(11) 0.0186(12) 0.0210(12) 0.0024(10) -0.0009(9) -0.0021(10)
C7 0.0207(11) 0.0124(11) 0.0216(12) -0.0030(9) -0.0022(9) 0.0022(9)
C2 0.0212(11) 0.0219(12) 0.0243(12) -0.0026(10) -0.0032(9) -0.0041(10)
C1 0.0215(11) 0.0199(12) 0.0178(12) -0.0031(10) -0.0016(9) 0.0033(10)
C14 0.0173(11) 0.0218(13) 0.0222(12) 0.0011(10) -0.0048(9) -0.0005(9)
C8 0.0208(11) 0.0193(12) 0.0220(12) -0.0011(9) 0.0002(9) 0.0016(9)
C9 0.0278(12) 0.0233(13) 0.0211(13) 0.0003(10) -0.0012(10) 0.0040(10)
C6 0.0220(12) 0.0222(13) 0.0178(11) 0.0000(9) 0.0025(9) 0.0012(10)
C15 0.0220(11) 0.0255(13) 0.0214(13) -0.0014(10) -0.0014(9) 0.0031(10)
C12 0.0234(12) 0.0202(12) 0.0231(12) 0.0006(10) 0.0003(10) -0.0012(10)
C13 0.0237(12) 0.0214(12) 0.0203(12) -0.0005(10) -0.0021(9) 0.0011(11)
C10 0.0289(12) 0.0208(13) 0.0229(13) -0.0030(10) -0.0105(10) 0.0044(10)
C11 0.0212(12) 0.0233(13) 0.0320(14) -0.0007(11) -0.0050(10) -0.0030(10)
C16 0.0233(12) 0.0352(15) 0.0257(14) -0.0026(11) -0.0055(10) 0.0026(11)

loop_
_atom_type_symbol
_atom_type_description
_atom_type_scat_dispersion_real
_atom_type_scat_dispersion_imag
_atom_type_scat_source
C C 0.0033 0.0016 'International Tables Vol C Tables 4.2.6.8 and 6.1.1.4'
H H 0.0000 0.0000 'International Tables Vol C Tables 4.2.6.8 and 6.1.1.4'
O O 0.0106 0.0060 'International Tables Vol C Tables 4.2.6.8 and 6.1.1.4'

loop_
_geom_angle_atom_site_label_1
_geom_angle_atom_site_label_2
_geom_angle_atom_site_label_3
_geom_angle
_geom_angle_site_symmetry_1
_geom_angle_site_symmetry_3
_geom_angle_publ_flag
C14 O1 H1 109.5 . . ?
C4 C5 H5 119.3 . . ?
C6 C5 H5 119.3 . . ?
C6 C5 C4 121.4(2) . . ?
C5 C4 C7 121.9(2) . . ?
C3 C4 C5 117.2(2) . . ?
C3 C4 C7 120.9(2) . . ?
C4 C3 H3 119.3 . . ?
C2 C3 C4 121.3(2) . . ?
C2 C3 H3 119.3 . . ?
C8 C7 C4 121.06(19) . . ?
C8 C7 C12 117.5(2) . . ?
C12 C7 C4 121.4(2) . . ?
C3 C2 H2 119.5 . . ?
C3 C2 C1 121.1(2) . . ?
C1 C2 H2 119.5 . . ?
C2 C1 C6 117.9(2) . . ?
C2 C1 C13 123.0(2) . . ?
C6 C1 C13 119.2(2) . . ?
O1 C14 C13 113.3(2) . . ?
O2 C14 O1 122.6(2) . . ?
O2 C14 C13 124.1(2) . . ?
C7 C8 H8 119.3 . . ?
C9 C8 C7 121.4(2) . . ?
C9 C8 H8 119.3 . . ?
C8 C9 H9 119.9 . . ?
C8 C9 C10 120.2(2) . . ?
C10 C9 H9 119.9 . . ?
C5 C6 C1 121.2(2) . . ?
C5 C6 H6 119.4 . . ?
C1 C6 H6 119.4 . . ?
H15A C15 H15B 107.8 . . ?
C13 C15 H15A 109.0 . . ?
C13 C15 H15B 109.0 . . ?
C16 C15 H15A 109.0 . . ?
C16 C15 H15B 109.0 . . ?
C16 C15 C13 112.8(2) . . ?
C7 C12 H12 119.5 . . ?
C11 C12 C7 121.0(2) . . ?
C11 C12 H12 119.5 . . ?
C1 C13 C15 113.36(19) . . ?
C1 C13 H13 107.8 . . ?
C14 C13 C1 109.97(19) . . ?
C14 C13 C15 109.8(2) . . ?
C14 C13 H13 107.8 . . ?
C15 C13 H13 107.8 . . ?
C9 C10 H10 120.3 . . ?
C9 C10 C11 119.4(2) . . ?
C11 C10 H10 120.3 . . ?
C12 C11 H11 119.8 . . ?
C10 C11 C12 120.4(2) . . ?
C10 C11 H11 119.8 . . ?
C15 C16 H16A 109.5 . . ?
C15 C16 H16B 109.5 . . ?
C15 C16 H16C 109.5 . . ?
H16A C16 H16B 109.5 . . ?
H16A C16 H16C 109.5 . . ?
H16B C16 H16C 109.5 . . ?

loop_
_geom_bond_atom_site_label_1
_geom_bond_atom_site_label_2
_geom_bond_distance
_geom_bond_site_symmetry_2
_geom_bond_publ_flag
O1 H1 0.8400 . ?
O1 C14 1.322(3) . ?
O2 C14 1.218(3) . ?
C5 H5 0.9500 . ?
C5 C4 1.402(3) . ?
C5 C6 1.383(3) . ?
C4 C3 1.400(3) . ?
C4 C7 1.489(3) . ?
C3 H3 0.9500 . ?
C3 C2 1.390(3) . ?
C7 C8 1.399(3) . ?
C7 C12 1.403(3) . ?
C2 H2 0.9500 . ?
C2 C1 1.394(3) . ?
C1 C6 1.396(3) . ?
C1 C13 1.523(3) . ?
C14 C13 1.518(3) . ?
C8 H8 0.9500 . ?
C8 C9 1.386(4) . ?
C9 H9 0.9500 . ?
C9 C10 1.386(4) . ?
C6 H6 0.9500 . ?
C15 H15A 0.9900 . ?
C15 H15B 0.9900 . ?
C15 C13 1.541(3) . ?
C15 C16 1.524(3) . ?
C12 H12 0.9500 . ?
C12 C11 1.389(4) . ?
C13 H13 1.0000 . ?
C10 H10 0.9500 . ?
C10 C11 1.387(4) . ?
C11 H11 0.9500 . ?
C16 H16A 0.9800 . ?
C16 H16B 0.9800 . ?
C16 H16C 0.9800 . ?
